data_7056315
loop_
_publ_author_name
'Shopov, Dimitar Yavorov'
'Sharninghausen, Liam'
'Sinha, Shashi Bhushan'
'Borowski, Julia'
'Mercado, Brandon'
'Brudvig, Gary'
'Crabtree, Robert H.'

_publ_section_title
;
 Synthesis of Pyridine-Alkoxide Ligands for Formation of Polynuclear
 Complexes
;
_journal_name_full 'New J. Chem.'
_journal_paper_doi 10.1039/C7NJ01845B
_journal_year 2017
_chemical_formula_moiety 'C32 H12 B F24, C45 H48 Mn3 N6 O7, H2 O'
_chemical_formula_sum 'C77 H62 B F24 Mn3 N6 O8'
_chemical_formula_weight 1830.95
_space_group_crystal_system monoclinic
_space_group_IT_number 15
_space_group_name_Hall '-C 2yc'
_space_group_name_H-M_alt 'C 1 2/c 1'
_symmetry_space_group_name_Hall '-C 2yc'
_symmetry_space_group_name_H-M 'C 1 2/c 1'
_atom_sites_solution_hydrogens mixed
_atom_sites_solution_primary SHELXT
_atom_sites_solution_secondary difmap
_audit_creation_method SHELXL-2014/7
_audit_update_record
;
2017-02-08 deposited with the CCDC.
2017-06-12 downloaded from the CCDC.
;
_cell_angle_alpha 90
_cell_angle_beta 94.087(7)
_cell_angle_gamma 90
_cell_formula_units_Z 8
_cell_length_a 32.9393(14)
_cell_length_b 32.2445(14)
_cell_length_c 15.9331(11)
_cell_measurement_temperature 93(2)
_cell_volume 16879.7(16)
_computing_cell_refinement 'CrystalClear-SM Expert 2.0 r15 (Rigaku, 2011)'
_computing_data_collection 'CrystalClear-SM Expert 2.0 r15 (Rigaku, 2011)'
_computing_data_reduction 'CrystalClear-SM Expert 2.0 r15 (Rigaku, 2011)'
_computing_molecular_graphics
; 
PROBLEM: VERY LARGE Solvent Accessible VOID(S) in Structure 
RESPONSE: See the "_refine_special_details" and "_platon_squeeze_details" 
of the .cif. 
;
_computing_publication_material 'CIFTAB-2013/2 (Sheldrick, 2014)'
_computing_structure_refinement 'SHELXL-2014/7 (Sheldrick, 2014)'
_computing_structure_solution 'SHELXT-2014/5 (Sheldrick, 2014)'
_diffrn_ambient_temperature 93(2)
_diffrn_detector_area_resol_mean 6.8
_diffrn_measured_fraction_theta_full 0.998
_diffrn_measured_fraction_theta_max 0.998
_diffrn_measurement_device_type 'Rigaku Mercury275R CCD'
_diffrn_measurement_method \w
_diffrn_radiation_type MoK\a
_diffrn_radiation_wavelength 0.71075
_diffrn_reflns_av_R_equivalents 0.1276
_diffrn_reflns_av_unetI/netI 0.0854
_diffrn_reflns_Laue_measured_fraction_full 0.998
_diffrn_reflns_Laue_measured_fraction_max 0.998
_diffrn_reflns_limit_h_max 39
_diffrn_reflns_limit_h_min -39
_diffrn_reflns_limit_k_max 38
_diffrn_reflns_limit_k_min -38
_diffrn_reflns_limit_l_max 18
_diffrn_reflns_limit_l_min -18
_diffrn_reflns_number 92206
_diffrn_reflns_point_group_measured_fraction_full 0.998
_diffrn_reflns_point_group_measured_fraction_max 0.998
_diffrn_reflns_theta_full 25.025
_diffrn_reflns_theta_max 25.025
_diffrn_reflns_theta_min 2.989
_exptl_absorpt_coefficient_mu 0.550
_exptl_absorpt_correction_type multi-scan
_exptl_absorpt_process_details 'REQAB (Rigaku, 1998)'
_exptl_crystal_colour Red
_exptl_crystal_density_diffrn 1.441
_exptl_crystal_density_method 'not measured'
_exptl_crystal_description Block
_exptl_crystal_F_000 7408
_exptl_crystal_size_max 0.050
_exptl_crystal_size_mid 0.050
_exptl_crystal_size_min 0.040
_refine_diff_density_max 0.946
_refine_diff_density_min -0.449
_refine_diff_density_rms 0.087
_refine_ls_extinction_method none
_refine_ls_goodness_of_fit_ref 1.168
_refine_ls_hydrogen_treatment mixed
_refine_ls_matrix_type full
_refine_ls_number_parameters 1195
_refine_ls_number_reflns 14876
_refine_ls_number_restraints 148
_refine_ls_restrained_S_all 1.175
_refine_ls_R_factor_all 0.1284
_refine_ls_R_factor_gt 0.0951
_refine_ls_shift/su_max 0.001
_refine_ls_shift/su_mean 0.000
_refine_ls_structure_factor_coef Fsqd
_refine_ls_weighting_details 'w=1/[\s^2^(Fo^2^)+(0.0494P)^2^+115.5385P] where P=(Fo^2^+2Fc^2^)/3'
_refine_ls_weighting_scheme calc
_refine_ls_wR_factor_gt 0.1716
_refine_ls_wR_factor_ref 0.1843
_reflns_Friedel_coverage 0.000
_reflns_number_gt 11347
_reflns_number_total 14876
_reflns_threshold_expression 'I > 2\s(I)'
_cod_data_source_file c7nj01845b2.cif
_cod_data_source_block 205b1
_cod_database_code 7056315
_shelx_shelxl_version_number 2014/7
_shelx_space_group_comment
; 
The symmetry employed for this shelxl refinement is uniquely defined 
by the following loop, which should always be used as a source of 
symmetry information in preference to the above space-group names. 
They are only intended as comments. 
;
_shelx_estimated_absorpt_t_min 0.973
_shelx_estimated_absorpt_t_max 0.978

loop_
_space_group_symop_operation_xyz
'x, y, z'
'-x, y, -z+1/2'
'x+1/2, y+1/2, z'
'-x+1/2, y+1/2, -z+1/2'
'-x, -y, -z'
'x, -y, z-1/2'
'-x+1/2, -y+1/2, -z'
'x+1/2, -y+1/2, z-1/2'

loop_
_atom_site_label
_atom_site_type_symbol
_atom_site_fract_x
_atom_site_fract_y
_atom_site_fract_z
_atom_site_U_iso_or_equiv
_atom_site_adp_type
_atom_site_occupancy
_atom_site_site_symmetry_order
_atom_site_calc_flag
_atom_site_refinement_flags_posn
_atom_site_refinement_flags_adp
_atom_site_refinement_flags_occupancy
_atom_site_disorder_assembly
_atom_site_disorder_group
Mn1 Mn 0.22451(2) 0.55715(3) 0.50901(5) 0.0202(2) Uani 1 1 d . . . . .
Mn2 Mn 0.25825(2) 0.47129(3) 0.51344(5) 0.0195(2) Uani 1 1 d . . . . .
Mn3 Mn 0.16819(2) 0.48533(3) 0.50239(5) 0.0190(2) Uani 1 1 d . . . . .
O1 O 0.24149(11) 0.60421(11) 0.4542(2) 0.0238(9) Uani 1 1 d . . . . .
O2 O 0.26903(11) 0.52167(11) 0.4462(2) 0.0226(9) Uani 1 1 d . . . . .
O3 O 0.28888(10) 0.43130(11) 0.4633(2) 0.0221(9) Uani 1 1 d . . . . .
O4 O 0.20495(10) 0.44874(11) 0.4402(2) 0.0209(9) Uani 1 1 d . . . . .
O5 O 0.11868(11) 0.47754(11) 0.4426(2) 0.0229(9) Uani 1 1 d . . . . .
O6 O 0.17491(11) 0.54239(11) 0.4395(2) 0.0217(9) Uani 1 1 d . . . . .
O7 O 0.21749(10) 0.50442(11) 0.5617(2) 0.0190(8) Uani 1 1 d . . . . .
N1 N 0.26695(13) 0.57805(14) 0.6003(3) 0.0230(11) Uani 1 1 d . . . . .
N2 N 0.31726(13) 0.49733(14) 0.5745(3) 0.0224(11) Uani 1 1 d . . . . .
N3 N 0.25483(13) 0.42494(14) 0.6021(3) 0.0200(10) Uani 1 1 d . . . . .
N4 N 0.16024(13) 0.42041(14) 0.5570(3) 0.0206(10) Uani 1 1 d . . . . .
N5 N 0.12973(13) 0.51096(14) 0.5882(3) 0.0204(10) Uani 1 1 d . . . . .
N6 N 0.17323(13) 0.59646(14) 0.5611(3) 0.0227(11) Uani 1 1 d . . . . .
C1 C 0.27171(17) 0.56726(18) 0.6812(4) 0.0251(13) Uani 1 1 d . . . . .
H1 H 0.2542 0.5468 0.7020 0.030 Uiso 1 1 calc R U . . .
C2 C 0.30133(18) 0.58496(19) 0.7355(4) 0.0301(14) Uani 1 1 d . . . . .
H2 H 0.3042 0.5771 0.7931 0.036 Uiso 1 1 calc R U . . .
C3 C 0.32678(18) 0.6144(2) 0.7041(4) 0.0343(16) Uani 1 1 d . . . . .
H3 H 0.3474 0.6271 0.7402 0.041 Uiso 1 1 calc R U . . .
C4 C 0.32210(17) 0.62531(19) 0.6193(4) 0.0304(15) Uani 1 1 d . . . . .
H4 H 0.3394 0.6454 0.5967 0.036 Uiso 1 1 calc R U . . .
C5 C 0.29175(16) 0.60631(17) 0.5688(4) 0.0204(12) Uani 1 1 d . . . . .
C6 C 0.29075(18) 0.65738(18) 0.4478(4) 0.0349(16) Uani 1 1 d . . . . .
H6A H 0.2844 0.6602 0.3870 0.052 Uiso 1 1 calc R U . . .
H6B H 0.3194 0.6646 0.4615 0.052 Uiso 1 1 calc R U . . .
H6C H 0.2733 0.6760 0.4778 0.052 Uiso 1 1 calc R U . . .
C7 C 0.28339(16) 0.61284(17) 0.4743(4) 0.0226(13) Uani 1 1 d . . . . .
C8 C 0.31011(17) 0.58331(18) 0.4251(4) 0.0260(14) Uani 1 1 d . . . . .
H8A H 0.3022 0.5871 0.3645 0.031 Uiso 1 1 calc R U . . .
H8B H 0.3386 0.5928 0.4347 0.031 Uiso 1 1 calc R U . . .
C9 C 0.30959(15) 0.53637(17) 0.4432(4) 0.0215(13) Uani 1 1 d . . . . .
C10 C 0.32872(17) 0.5138(2) 0.3708(4) 0.0306(14) Uani 1 1 d . . . . .
H10A H 0.3312 0.4842 0.3839 0.046 Uiso 1 1 calc R U . . .
H10B H 0.3558 0.5254 0.3636 0.046 Uiso 1 1 calc R U . . .
H10C H 0.3114 0.5176 0.3187 0.046 Uiso 1 1 calc R U . . .
C11 C 0.33895(18) 0.48353(19) 0.6430(4) 0.0279(14) Uani 1 1 d . . . . .
H11 H 0.3265 0.4642 0.6783 0.034 Uiso 1 1 calc R U . . .
C12 C 0.37843(17) 0.49582(18) 0.6652(4) 0.0291(14) Uani 1 1 d . . . . .
H12 H 0.3927 0.4855 0.7148 0.035 Uiso 1 1 calc R U . . .
C13 C 0.39665(19) 0.5234(2) 0.6136(4) 0.0370(16) Uani 1 1 d . . . . .
H13 H 0.4238 0.5323 0.6268 0.044 Uiso 1 1 calc R U . . .
C14 C 0.37478(17) 0.53777(19) 0.5422(4) 0.0300(14) Uani 1 1 d . . . . .
H14 H 0.3870 0.5565 0.5055 0.036 Uiso 1 1 calc R U . . .
C15 C 0.33499(16) 0.52474(17) 0.5244(3) 0.0211(12) Uani 1 1 d . . . . .
C16 C 0.24390(16) 0.42745(18) 0.6807(4) 0.0241(13) Uani 1 1 d . . . . .
H16 H 0.2371 0.4539 0.7021 0.029 Uiso 1 1 calc R U . . .
C17 C 0.24206(16) 0.39314(18) 0.7327(4) 0.0253(13) Uani 1 1 d . . . . .
H17 H 0.2346 0.3956 0.7890 0.030 Uiso 1 1 calc R U . . .
C18 C 0.25164(17) 0.3549(2) 0.6989(4) 0.0291(14) Uani 1 1 d . . . . .
H18 H 0.2507 0.3306 0.7325 0.035 Uiso 1 1 calc R U . . .
C19 C 0.26252(16) 0.35176(18) 0.6173(4) 0.0257(14) Uani 1 1 d . . . . .
H19 H 0.2688 0.3256 0.5938 0.031 Uiso 1 1 calc R U . . .
C20 C 0.26414(14) 0.38804(17) 0.5698(3) 0.0183(12) Uani 1 1 d . . . . .
C21 C 0.30865(17) 0.36056(19) 0.4597(4) 0.0270(14) Uani 1 1 d . . . . .
H21A H 0.3153 0.3637 0.4011 0.041 Uiso 1 1 calc R U . . .
H21B H 0.2996 0.3321 0.4690 0.041 Uiso 1 1 calc R U . . .
H21C H 0.3329 0.3664 0.4971 0.041 Uiso 1 1 calc R U . . .
C22 C 0.27462(16) 0.39090(17) 0.4784(3) 0.0214(13) Uani 1 1 d . . . . .
C23 C 0.23615(16) 0.38090(17) 0.4201(4) 0.0229(13) Uani 1 1 d . . . . .
H23A H 0.2300 0.3510 0.4263 0.027 Uiso 1 1 calc R U . . .
H23B H 0.2430 0.3853 0.3612 0.027 Uiso 1 1 calc R U . . .
C24 C 0.19666(16) 0.40556(17) 0.4334(3) 0.0212(13) Uani 1 1 d . . . . .
C25 C 0.16709(17) 0.39863(18) 0.3556(3) 0.0243(13) Uani 1 1 d . . . . .
H25A H 0.1418 0.4139 0.3623 0.036 Uiso 1 1 calc R U . . .
H25B H 0.1610 0.3690 0.3496 0.036 Uiso 1 1 calc R U . . .
H25C H 0.1796 0.4086 0.3053 0.036 Uiso 1 1 calc R U . . .
C26 C 0.13677(16) 0.40995(19) 0.6193(4) 0.0250(13) Uani 1 1 d . . . . .
H26 H 0.1265 0.4313 0.6531 0.030 Uiso 1 1 calc R U . . .
C27 C 0.12716(17) 0.36937(18) 0.6356(4) 0.0258(14) Uani 1 1 d . . . . .
H27 H 0.1103 0.3630 0.6797 0.031 Uiso 1 1 calc R U . . .
C28 C 0.14209(17) 0.33823(18) 0.5880(4) 0.0248(13) Uani 1 1 d . . . . .
H28 H 0.1362 0.3100 0.5989 0.030 Uiso 1 1 calc R U . . .
C29 C 0.16608(16) 0.34930(18) 0.5232(4) 0.0252(14) Uani 1 1 d . . . . .
H29 H 0.1766 0.3285 0.4884 0.030 Uiso 1 1 calc R U . . .
C30 C 0.17461(15) 0.39065(17) 0.5093(3) 0.0192(12) Uani 1 1 d . . . . .
C31 C 0.13593(17) 0.51754(17) 0.6709(4) 0.0238(13) Uani 1 1 d . . . . .
H31 H 0.1619 0.5110 0.6976 0.029 Uiso 1 1 calc R U . . .
C32 C 0.10656(18) 0.53333(18) 0.7194(4) 0.0281(14) Uani 1 1 d . . . . .
H32 H 0.1114 0.5367 0.7785 0.034 Uiso 1 1 calc R U . . .
C33 C 0.06923(18) 0.54420(19) 0.6773(4) 0.0315(15) Uani 1 1 d . . . . .
H33 H 0.0484 0.5562 0.7077 0.038 Uiso 1 1 calc R U . . .
C34 C 0.06272(17) 0.53759(18) 0.5924(4) 0.0302(15) Uani 1 1 d . . . . .
H34 H 0.0374 0.5449 0.5640 0.036 Uiso 1 1 calc R U . . .
C35 C 0.09325(15) 0.52022(16) 0.5478(3) 0.0179(12) Uani 1 1 d . . . . .
C36 C 0.04903(16) 0.49474(19) 0.4231(4) 0.0291(14) Uani 1 1 d . . . . .
H36A H 0.0496 0.4865 0.3640 0.044 Uiso 1 1 calc R U . . .
H36B H 0.0290 0.5169 0.4280 0.044 Uiso 1 1 calc R U . . .
H36C H 0.0416 0.4708 0.4567 0.044 Uiso 1 1 calc R U . . .
C37 C 0.09086(15) 0.51029(18) 0.4550(4) 0.0243(13) Uani 1 1 d . . . . .
C38 C 0.10196(17) 0.54827(18) 0.4029(4) 0.0257(14) Uani 1 1 d . . . . .
H38A H 0.0797 0.5688 0.4055 0.031 Uiso 1 1 calc R U . . .
H38B H 0.1023 0.5393 0.3435 0.031 Uiso 1 1 calc R U . . .
C39 C 0.14269(16) 0.57110(17) 0.4266(4) 0.0214(13) Uani 1 1 d . . . . .
C40 C 0.15179(17) 0.59935(19) 0.3523(4) 0.0281(14) Uani 1 1 d . . . . .
H40A H 0.1760 0.6161 0.3677 0.042 Uiso 1 1 calc R U . . .
H40B H 0.1285 0.6177 0.3388 0.042 Uiso 1 1 calc R U . . .
H40C H 0.1567 0.5822 0.3032 0.042 Uiso 1 1 calc R U . . .
C41 C 0.17573(19) 0.62315(19) 0.6248(4) 0.0301(14) Uani 1 1 d . . . . .
H41 H 0.1987 0.6215 0.6643 0.036 Uiso 1 1 calc R U . . .
C42 C 0.14671(19) 0.65322(19) 0.6367(4) 0.0342(15) Uani 1 1 d . . . . .
H42 H 0.1493 0.6714 0.6837 0.041 Uiso 1 1 calc R U . . .
C43 C 0.11398(19) 0.6560(2) 0.5784(4) 0.0348(16) Uani 1 1 d . . . . .
H43 H 0.0936 0.6764 0.5842 0.042 Uiso 1 1 calc R U . . .
C44 C 0.11092(18) 0.62859(18) 0.5109(4) 0.0293(14) Uani 1 1 d . . . . .
H44 H 0.0884 0.6300 0.4703 0.035 Uiso 1 1 calc R U . . .
C45 C 0.14125(16) 0.59921(17) 0.5036(3) 0.0197(12) Uani 1 1 d . . . . .
F1 F 0.39486(13) 0.42614(14) 0.3383(3) 0.0721(15) Uani 1 1 d . . . . .
F2 F 0.43084(19) 0.45596(15) 0.4358(3) 0.0916(19) Uani 1 1 d . . . . .
F3 F 0.44858(14) 0.45723(13) 0.3095(3) 0.0660(13) Uani 1 1 d . . . . .
F4 F 0.30025(12) 0.25522(13) 0.7262(2) 0.0507(11) Uani 1 1 d . . . . .
F5 F 0.29298(10) 0.23978(12) 0.5950(2) 0.0438(10) Uani 1 1 d . . . . .
F6 F 0.33650(11) 0.20744(12) 0.6763(2) 0.0446(10) Uani 1 1 d . . . . .
F7 F 0.54492(11) 0.28289(14) 0.7310(3) 0.0586(12) Uani 1 1 d . . . . .
F8 F 0.56824(14) 0.22137(14) 0.7456(3) 0.0711(15) Uani 1 1 d . . . . .
F9 F 0.58704(11) 0.25992(15) 0.6474(3) 0.0613(13) Uani 1 1 d . . . . .
F10 F 0.28468(12) 0.24582(18) 0.3465(3) 0.0862(18) Uani 1 1 d . . . . .
F11 F 0.29135(12) 0.30235(13) 0.2864(3) 0.0725(15) Uani 1 1 d . . . . .
F12 F 0.28728(14) 0.24551(18) 0.2173(3) 0.0894(18) Uani 1 1 d . . . . .
F13A F 0.4002(4) 0.3643(5) 0.8098(8) 0.064(3) Uani 0.5 1 d . U P A 1
F14A F 0.4265(6) 0.3987(7) 0.7115(11) 0.065(5) Uani 0.5 1 d . U P A 1
F15A F 0.3588(7) 0.3966(10) 0.7266(17) 0.056(5) Uani 0.5 1 d . U P A 1
F16A F 0.5857(3) 0.3591(5) 0.4461(10) 0.064(4) Uani 0.396(17) 1 d . U P B 1
F17A F 0.5740(4) 0.3180(4) 0.3443(17) 0.071(5) Uani 0.396(17) 1 d . U P B 1
F18A F 0.5790(13) 0.3846(11) 0.343(2) 0.057(6) Uani 0.396(17) 1 d . U P B 1
F19A F 0.4599(7) 0.1771(5) 0.2401(11) 0.085(5) Uani 0.3333 1 d . U P C 1
F20A F 0.4168(6) 0.1850(7) 0.1437(15) 0.083(5) Uani 0.3333 1 d . U P C 1
F21A F 0.4594(8) 0.2299(8) 0.1543(19) 0.057(6) Uani 0.3333 1 d . U P C 1
F22A F 0.4833(5) 0.1158(8) 0.4925(14) 0.102(5) Uani 0.5 1 d . U P D 1
F23A F 0.4892(8) 0.1083(10) 0.6216(17) 0.077(5) Uani 0.5 1 d . U P D 1
F24A F 0.4300(4) 0.1270(6) 0.5590(13) 0.072(5) Uani 0.5 1 d . U P D 1
F13B F 0.4212(4) 0.3675(5) 0.7938(10) 0.079(4) Uani 0.5 1 d . U P A 2
F14B F 0.4188(6) 0.4055(7) 0.6836(12) 0.062(4) Uani 0.5 1 d . U P A 2
F15B F 0.3672(6) 0.3977(9) 0.7469(16) 0.051(4) Uani 0.5 1 d . U P A 2
F16B F 0.5845(2) 0.3321(5) 0.4132(9) 0.078(4) Uani 0.604(17) 1 d . U P B 2
F17B F 0.5621(3) 0.3258(3) 0.2838(8) 0.064(3) Uani 0.604(17) 1 d . U P B 2
F18B F 0.5747(8) 0.3845(7) 0.3219(13) 0.050(4) Uani 0.604(17) 1 d . U P B 2
F19B F 0.4377(3) 0.1702(2) 0.2004(6) 0.0538(18) Uani 0.6667 1 d . U P C 2
F20B F 0.4126(3) 0.2105(3) 0.1093(5) 0.067(2) Uani 0.6667 1 d . U P C 2
F21B F 0.4689(4) 0.2274(5) 0.1800(9) 0.070(4) Uani 0.6667 1 d . U P C 2
F22B F 0.4982(5) 0.1147(8) 0.5110(14) 0.097(4) Uani 0.5 1 d D U P D 2
F23B F 0.4799(9) 0.1148(9) 0.6380(18) 0.096(6) Uani 0.5 1 d . U P D 2
F24B F 0.4392(5) 0.1211(7) 0.5265(14) 0.092(6) Uani 0.5 1 d D U P D 2
C47 C 0.40547(16) 0.29656(18) 0.5500(4) 0.0275(14) Uani 1 1 d . . . . .
C48 C 0.41135(19) 0.33150(19) 0.6018(4) 0.0323(15) Uani 1 1 d . . . . .
H48 H 0.4318 0.3509 0.5896 0.039 Uiso 1 1 calc R U . . .
C49 C 0.38848(19) 0.33902(19) 0.6704(4) 0.0355(16) Uani 1 1 d . . . . .
C50 C 0.35890(18) 0.31112(19) 0.6900(4) 0.0330(16) Uani 1 1 d . . . . .
H50 H 0.3433 0.3159 0.7369 0.040 Uiso 1 1 calc R U . . .
C51 C 0.35218(16) 0.27605(19) 0.6406(4) 0.0258(14) Uani 1 1 d . . . . .
C52 C 0.37557(16) 0.26899(18) 0.5739(4) 0.0264(14) Uani 1 1 d . . . . .
H52 H 0.3712 0.2441 0.5425 0.032 Uiso 1 1 calc R U . . .
C53 C 0.32059(19) 0.2454(2) 0.6601(4) 0.0330(15) Uani 1 1 d . . . . .
C54 C 0.3966(3) 0.3756(2) 0.7257(5) 0.0520(17) Uani 1 1 d . U . . .
C55 C 0.45904(17) 0.32348(19) 0.4410(4) 0.0272(14) Uani 1 1 d . . . . .
C56 C 0.49927(17) 0.32221(19) 0.4181(4) 0.0332(16) Uani 1 1 d . . . . .
H56 H 0.5145 0.2975 0.4284 0.040 Uiso 1 1 calc R U . . .
C57 C 0.51788(18) 0.3552(2) 0.3813(5) 0.0382(17) Uani 1 1 d . . . . .
C58 C 0.49666(18) 0.3918(2) 0.3639(4) 0.0389(17) Uani 1 1 d . . . . .
H58 H 0.5094 0.4146 0.3388 0.047 Uiso 1 1 calc R U . . .
C59 C 0.45634(18) 0.3943(2) 0.3840(4) 0.0331(15) Uani 1 1 d . . . . .
C60 C 0.43843(18) 0.36079(19) 0.4209(4) 0.0320(15) Uani 1 1 d . . . . .
H60 H 0.4107 0.3631 0.4335 0.038 Uiso 1 1 calc R U . . .
C61 C 0.4327(2) 0.4334(2) 0.3674(5) 0.0474(19) Uani 1 1 d . . . . .
C62 C 0.5610(2) 0.3511(2) 0.3593(6) 0.0555(19) Uani 1 1 d . U . . .
C63 C 0.40984(17) 0.26505(18) 0.3922(4) 0.0285(14) Uani 1 1 d . . . . .
C64 C 0.42992(19) 0.2439(2) 0.3304(4) 0.0374(17) Uani 1 1 d . . . . .
H64 H 0.4581 0.2382 0.3409 0.045 Uiso 1 1 calc R U . . .
C65 C 0.4105(2) 0.2310(2) 0.2546(5) 0.0390(17) Uani 1 1 d . . . . .
C66 C 0.3696(2) 0.2373(2) 0.2378(4) 0.0372(16) Uani 1 1 d . . . . .
H66 H 0.3560 0.2276 0.1869 0.045 Uiso 1 1 calc R U . . .
C67 C 0.34864(18) 0.25806(19) 0.2973(4) 0.0308(15) Uani 1 1 d . . . . .
C68 C 0.36866(17) 0.27218(18) 0.3711(4) 0.0269(14) Uani 1 1 d . . . . .
H68 H 0.3536 0.2875 0.4092 0.032 Uiso 1 1 calc R U . . .
C69 C 0.3041(2) 0.2643(2) 0.2826(5) 0.0423(18) Uani 1 1 d . . . . .
C70 C 0.4340(2) 0.2089(2) 0.1925(5) 0.0520(18) Uani 1 1 d . U . . .
C71 C 0.46564(17) 0.24944(19) 0.5236(4) 0.0329(15) Uani 1 1 d . . . . .
C72 C 0.45866(18) 0.2069(2) 0.5199(5) 0.0397(18) Uani 1 1 d . . . . .
H72 H 0.4377 0.1969 0.4812 0.048 Uiso 1 1 calc R U . . .
C73 C 0.48064(18) 0.17824(19) 0.5696(5) 0.0403(18) Uani 1 1 d . . . . .
C74 C 0.51212(18) 0.1918(2) 0.6255(5) 0.0408(18) Uani 1 1 d . . . . .
H74 H 0.5275 0.1725 0.6597 0.049 Uiso 1 1 calc R U . . .
C75 C 0.52075(17) 0.2337(2) 0.6308(4) 0.0339(16) Uani 1 1 d . . . . .
C76 C 0.49744(16) 0.26149(19) 0.5809(4) 0.0331(16) Uani 1 1 d . . . . .
H76 H 0.5035 0.2902 0.5863 0.040 Uiso 1 1 calc R U . . .
C77 C 0.5550(2) 0.2493(2) 0.6882(5) 0.0425(18) Uani 1 1 d . . . . .
C78 C 0.4715(3) 0.1337(2) 0.5664(8) 0.078(2) Uani 1 1 d . U . . .
B1 B 0.4350(2) 0.2834(2) 0.4763(5) 0.0323(18) Uani 1 1 d . . . . .
O8 O 0.22083(15) 0.49490(15) 0.2958(3) 0.0379(11) Uani 1 1 d D . . . .
H8C H 0.211(2) 0.4759(16) 0.325(3) 0.06(3) Uiso 1 1 d D . . . .
H8D H 0.234(2) 0.5118(16) 0.328(3) 0.06(3) Uiso 1 1 d D . . . .

loop_
_atom_site_aniso_label
_atom_site_aniso_U_11
_atom_site_aniso_U_22
_atom_site_aniso_U_33
_atom_site_aniso_U_23
_atom_site_aniso_U_13
_atom_site_aniso_U_12
Mn1 0.0187(4) 0.0196(5) 0.0222(5) 0.0015(4) 0.0006(3) -0.0003(4)
Mn2 0.0160(4) 0.0213(5) 0.0216(5) 0.0022(4) 0.0037(3) 0.0018(3)
Mn3 0.0151(4) 0.0203(5) 0.0218(5) -0.0021(4) 0.0025(3) -0.0001(3)
O1 0.020(2) 0.023(2) 0.029(2) 0.0008(18) 0.0043(17) -0.0023(16)
O2 0.021(2) 0.023(2) 0.024(2) -0.0001(17) 0.0046(16) -0.0021(16)
O3 0.0159(19) 0.022(2) 0.029(2) 0.0028(17) 0.0072(16) -0.0004(16)
O4 0.0154(19) 0.024(2) 0.024(2) 0.0007(17) 0.0035(16) 0.0011(16)
O5 0.0186(19) 0.024(2) 0.026(2) -0.0058(17) -0.0001(16) 0.0013(16)
O6 0.0181(19) 0.023(2) 0.024(2) 0.0003(17) 0.0027(16) 0.0039(16)
O7 0.0148(18) 0.019(2) 0.023(2) 0.0026(17) 0.0009(15) -0.0011(15)
N1 0.018(2) 0.021(3) 0.030(3) -0.001(2) 0.005(2) 0.003(2)
N2 0.023(3) 0.021(3) 0.024(3) -0.002(2) 0.003(2) 0.004(2)
N3 0.017(2) 0.026(3) 0.018(3) -0.004(2) 0.0028(19) 0.0021(19)
N4 0.017(2) 0.025(3) 0.020(3) 0.000(2) 0.0003(19) -0.004(2)
N5 0.018(2) 0.021(3) 0.022(3) 0.000(2) 0.0036(19) -0.0015(19)
N6 0.023(3) 0.023(3) 0.023(3) 0.005(2) 0.006(2) 0.000(2)
C1 0.028(3) 0.026(3) 0.022(3) -0.001(3) 0.005(2) 0.008(3)
C2 0.033(3) 0.027(4) 0.030(4) -0.010(3) 0.004(3) 0.006(3)
C3 0.022(3) 0.040(4) 0.040(4) -0.017(3) -0.001(3) 0.004(3)
C4 0.022(3) 0.025(3) 0.044(4) -0.009(3) 0.005(3) -0.002(3)
C5 0.019(3) 0.017(3) 0.026(3) -0.007(2) 0.005(2) 0.001(2)
C6 0.030(3) 0.025(4) 0.050(4) 0.009(3) 0.003(3) -0.003(3)
C7 0.024(3) 0.012(3) 0.032(4) 0.003(2) 0.002(3) 0.000(2)
C8 0.019(3) 0.033(4) 0.026(3) 0.007(3) 0.002(2) -0.007(2)
C9 0.014(3) 0.026(3) 0.025(3) 0.003(3) 0.005(2) -0.004(2)
C10 0.024(3) 0.035(4) 0.033(4) -0.002(3) 0.004(3) -0.005(3)
C11 0.038(3) 0.028(3) 0.018(3) -0.006(3) 0.005(3) 0.007(3)
C12 0.023(3) 0.027(3) 0.037(4) -0.003(3) -0.003(3) 0.002(3)
C13 0.025(3) 0.031(4) 0.052(4) -0.008(3) -0.011(3) -0.002(3)
C14 0.023(3) 0.030(4) 0.038(4) 0.003(3) 0.006(3) -0.004(3)
C15 0.018(3) 0.023(3) 0.024(3) -0.003(3) 0.009(2) 0.002(2)
C16 0.015(3) 0.028(3) 0.029(4) -0.005(3) 0.002(2) 0.004(2)
C17 0.015(3) 0.035(4) 0.026(3) 0.004(3) 0.001(2) 0.000(2)
C18 0.020(3) 0.034(4) 0.033(4) 0.008(3) 0.000(3) -0.003(3)
C19 0.020(3) 0.023(3) 0.034(4) -0.006(3) 0.002(3) 0.005(2)
C20 0.007(2) 0.024(3) 0.023(3) -0.002(3) -0.004(2) 0.001(2)
C21 0.021(3) 0.034(4) 0.027(3) -0.002(3) 0.006(2) 0.006(3)
C22 0.019(3) 0.021(3) 0.024(3) -0.001(3) 0.002(2) 0.002(2)
C23 0.023(3) 0.020(3) 0.026(3) -0.003(3) 0.007(2) 0.004(2)
C24 0.021(3) 0.022(3) 0.020(3) -0.002(2) 0.003(2) -0.003(2)
C25 0.034(3) 0.026(3) 0.013(3) -0.001(2) -0.001(2) 0.000(3)
C26 0.019(3) 0.036(4) 0.019(3) -0.004(3) -0.001(2) -0.001(3)
C27 0.023(3) 0.031(4) 0.025(3) 0.003(3) 0.009(2) -0.009(3)
C28 0.026(3) 0.019(3) 0.029(3) 0.002(3) -0.002(3) -0.008(2)
C29 0.016(3) 0.025(3) 0.035(4) 0.004(3) 0.001(2) -0.002(2)
C30 0.014(3) 0.020(3) 0.023(3) -0.002(3) -0.003(2) -0.003(2)
C31 0.028(3) 0.021(3) 0.022(3) 0.001(3) 0.003(2) -0.006(2)
C32 0.033(3) 0.027(3) 0.025(3) -0.003(3) 0.006(3) -0.008(3)
C33 0.028(3) 0.029(4) 0.039(4) -0.012(3) 0.012(3) -0.006(3)
C34 0.018(3) 0.023(3) 0.049(4) 0.003(3) 0.005(3) 0.001(2)
C35 0.014(3) 0.011(3) 0.029(3) 0.004(2) 0.002(2) -0.005(2)
C36 0.017(3) 0.035(4) 0.035(4) 0.000(3) -0.005(3) 0.002(3)
C37 0.014(3) 0.024(3) 0.035(4) -0.005(3) 0.003(2) 0.001(2)
C38 0.026(3) 0.034(4) 0.017(3) -0.006(3) -0.001(2) 0.004(3)
C39 0.020(3) 0.019(3) 0.025(3) 0.000(2) 0.001(2) 0.007(2)
C40 0.024(3) 0.034(4) 0.026(3) 0.003(3) 0.001(3) 0.008(3)
C41 0.038(4) 0.029(4) 0.023(3) 0.002(3) 0.002(3) -0.004(3)
C42 0.045(4) 0.026(4) 0.032(4) -0.008(3) 0.006(3) 0.001(3)
C43 0.034(4) 0.035(4) 0.037(4) -0.002(3) 0.009(3) 0.012(3)
C44 0.026(3) 0.027(3) 0.036(4) 0.002(3) 0.007(3) 0.004(3)
C45 0.020(3) 0.018(3) 0.021(3) 0.008(2) 0.004(2) -0.001(2)
F1 0.039(3) 0.054(3) 0.122(4) 0.020(3) -0.002(3) 0.018(2)
F2 0.151(5) 0.057(3) 0.065(3) -0.008(3) -0.005(3) 0.061(3)
F3 0.062(3) 0.047(3) 0.089(4) 0.026(3) 0.004(3) 0.007(2)
F4 0.051(2) 0.060(3) 0.043(2) -0.006(2) 0.024(2) -0.003(2)
F5 0.030(2) 0.062(3) 0.038(2) 0.001(2) 0.0003(17) -0.0085(18)
F6 0.047(2) 0.036(2) 0.052(3) 0.0065(19) 0.0109(19) -0.0010(18)
F7 0.035(2) 0.067(3) 0.074(3) -0.039(3) 0.001(2) 0.002(2)
F8 0.065(3) 0.056(3) 0.086(4) 0.006(3) -0.035(3) -0.010(2)
F9 0.020(2) 0.101(4) 0.063(3) -0.031(3) 0.0067(19) -0.022(2)
F10 0.026(2) 0.131(5) 0.103(4) 0.042(4) 0.008(2) 0.002(3)
F11 0.042(3) 0.043(3) 0.128(5) -0.010(3) -0.028(3) 0.010(2)
F12 0.045(3) 0.127(5) 0.095(4) -0.064(4) -0.009(3) 0.000(3)
F13A 0.100(9) 0.046(6) 0.044(5) -0.021(4) 0.001(5) -0.006(7)
F14A 0.072(7) 0.068(11) 0.057(10) -0.037(6) 0.013(6) -0.025(7)
F15A 0.072(7) 0.041(7) 0.057(12) -0.016(8) 0.008(6) 0.008(6)
F16A 0.024(6) 0.061(9) 0.109(8) 0.008(6) 0.020(5) 0.003(6)
F17A 0.031(7) 0.039(5) 0.148(15) -0.003(6) 0.039(9) -0.001(4)
F18A 0.027(10) 0.039(6) 0.109(14) 0.004(7) 0.022(10) -0.008(6)
F19A 0.125(12) 0.066(8) 0.071(9) -0.036(6) 0.044(7) 0.031(8)
F20A 0.083(10) 0.087(10) 0.087(10) -0.048(8) 0.056(7) -0.040(9)
F21A 0.055(10) 0.039(7) 0.082(15) -0.007(9) 0.045(9) 0.004(6)
F22A 0.100(12) 0.044(8) 0.157(9) -0.018(7) -0.029(8) 0.003(10)
F23A 0.052(8) 0.025(9) 0.146(10) -0.002(7) -0.040(7) 0.013(5)
F24A 0.040(5) 0.010(6) 0.160(14) 0.003(8) -0.033(5) -0.005(4)
F13B 0.096(9) 0.056(7) 0.079(8) -0.020(6) -0.034(7) 0.010(8)
F14B 0.083(8) 0.039(6) 0.066(10) -0.023(6) 0.015(7) -0.001(5)
F15B 0.062(7) 0.039(6) 0.051(10) -0.021(7) 0.006(6) 0.004(6)
F16B 0.022(4) 0.101(9) 0.114(8) 0.045(7) 0.020(5) 0.010(5)
F17B 0.046(5) 0.045(5) 0.105(7) 0.002(4) 0.034(5) 0.002(3)
F18B 0.028(7) 0.050(5) 0.075(8) 0.012(5) 0.012(6) -0.010(4)
F19B 0.065(5) 0.039(3) 0.062(6) -0.008(3) 0.038(4) 0.001(3)
F20B 0.085(5) 0.071(5) 0.049(4) -0.020(4) 0.024(3) 0.016(4)
F21B 0.051(6) 0.097(8) 0.067(8) -0.043(6) 0.042(5) -0.039(6)
F22B 0.078(8) 0.034(7) 0.169(10) -0.026(7) -0.051(7) 0.015(7)
F23B 0.109(17) 0.016(9) 0.154(9) 0.005(7) -0.062(7) -0.001(9)
F24B 0.067(8) 0.033(8) 0.165(13) -0.012(8) -0.057(7) 0.003(6)
C47 0.017(3) 0.024(3) 0.040(4) 0.005(3) -0.002(3) 0.006(2)
C48 0.033(3) 0.021(3) 0.042(4) -0.006(3) -0.004(3) 0.007(3)
C49 0.037(4) 0.025(4) 0.045(4) -0.002(3) 0.000(3) 0.015(3)
C50 0.028(3) 0.035(4) 0.035(4) -0.004(3) 0.002(3) 0.022(3)
C51 0.019(3) 0.033(4) 0.025(3) 0.002(3) 0.000(2) 0.010(3)
C52 0.023(3) 0.024(3) 0.032(4) -0.004(3) 0.000(3) 0.007(2)
C53 0.034(4) 0.036(4) 0.029(4) 0.002(3) 0.008(3) 0.009(3)
C54 0.060(4) 0.038(4) 0.057(4) -0.016(3) 0.002(3) 0.004(3)
C55 0.021(3) 0.030(4) 0.031(4) -0.007(3) 0.006(3) -0.001(2)
C56 0.017(3) 0.022(3) 0.062(5) -0.003(3) 0.011(3) 0.001(2)
C57 0.025(3) 0.027(4) 0.064(5) 0.003(3) 0.010(3) -0.006(3)
C58 0.027(4) 0.033(4) 0.056(5) 0.000(3) 0.001(3) -0.007(3)
C59 0.029(3) 0.030(4) 0.039(4) -0.001(3) -0.004(3) -0.002(3)
C60 0.021(3) 0.032(4) 0.043(4) -0.007(3) 0.001(3) 0.002(3)
C61 0.046(5) 0.030(4) 0.066(6) -0.004(4) 0.000(4) 0.004(3)
C62 0.026(3) 0.040(3) 0.103(5) 0.010(3) 0.021(3) -0.001(3)
C63 0.023(3) 0.027(3) 0.036(4) -0.003(3) 0.010(3) -0.005(3)
C64 0.025(3) 0.033(4) 0.058(5) -0.007(3) 0.021(3) -0.007(3)
C65 0.042(4) 0.026(4) 0.052(5) -0.012(3) 0.028(3) -0.018(3)
C66 0.044(4) 0.033(4) 0.036(4) -0.007(3) 0.014(3) -0.014(3)
C67 0.029(3) 0.028(4) 0.036(4) 0.000(3) 0.007(3) -0.009(3)
C68 0.025(3) 0.022(3) 0.035(4) -0.002(3) 0.013(3) 0.000(2)
C69 0.036(4) 0.046(5) 0.044(4) -0.007(4) -0.003(3) -0.006(3)
C70 0.052(4) 0.042(4) 0.066(5) -0.022(3) 0.037(3) -0.014(3)
C71 0.017(3) 0.027(4) 0.055(4) -0.004(3) 0.008(3) 0.003(2)
C72 0.015(3) 0.029(4) 0.073(5) -0.004(3) -0.009(3) 0.002(3)
C73 0.024(3) 0.023(4) 0.073(5) -0.005(3) -0.004(3) -0.001(3)
C74 0.020(3) 0.033(4) 0.069(5) 0.001(4) -0.002(3) 0.006(3)
C75 0.016(3) 0.035(4) 0.052(4) -0.010(3) 0.007(3) 0.001(3)
C76 0.012(3) 0.024(3) 0.063(5) -0.009(3) 0.005(3) -0.005(2)
C77 0.026(4) 0.036(4) 0.066(5) -0.014(4) 0.002(3) -0.002(3)
C78 0.053(4) 0.024(4) 0.148(7) -0.002(4) -0.047(4) 0.006(3)
B1 0.014(3) 0.032(4) 0.051(5) -0.002(4) 0.004(3) 0.002(3)
O8 0.056(3) 0.034(3) 0.023(2) -0.002(2) 0.002(2) -0.017(2)

loop_
_atom_type_symbol
_atom_type_description
_atom_type_scat_dispersion_real
_atom_type_scat_dispersion_imag
_atom_type_scat_source
C C 0.0033 0.0016 'International Tables Vol C Tables 4.2.6.8 and 6.1.1.4'
H H 0.0000 0.0000 'International Tables Vol C Tables 4.2.6.8 and 6.1.1.4'
B B 0.0013 0.0007 'International Tables Vol C Tables 4.2.6.8 and 6.1.1.4'
F F 0.0171 0.0103 'International Tables Vol C Tables 4.2.6.8 and 6.1.1.4'
Mn Mn 0.3368 0.7283 'International Tables Vol C Tables 4.2.6.8 and 6.1.1.4'
N N 0.0061 0.0033 'International Tables Vol C Tables 4.2.6.8 and 6.1.1.4'
O O 0.0106 0.0060 'International Tables Vol C Tables 4.2.6.8 and 6.1.1.4'

loop_
_geom_angle_atom_site_label_1
_geom_angle_atom_site_label_2
_geom_angle_atom_site_label_3
_geom_angle
O1 Mn1 O7 168.61(16)
O1 Mn1 O6 101.50(16)
O7 Mn1 O6 84.86(15)
O1 Mn1 N1 81.53(18)
O7 Mn1 N1 94.46(17)
O6 Mn1 N1 166.64(17)
O1 Mn1 O2 88.72(15)
O7 Mn1 O2 80.81(15)
O6 Mn1 O2 100.10(15)
N1 Mn1 O2 92.94(16)
O1 Mn1 N6 88.47(16)
O7 Mn1 N6 102.40(16)
O6 Mn1 N6 74.68(16)
N1 Mn1 N6 92.50(17)
O2 Mn1 N6 173.44(15)
O1 Mn1 Mn3 146.14(12)
O7 Mn1 Mn3 39.48(10)
O6 Mn1 Mn3 45.40(11)
N1 Mn1 Mn3 132.28(14)
O2 Mn1 Mn3 90.77(10)
N6 Mn1 Mn3 88.26(12)
O1 Mn1 Mn2 130.20(12)
O7 Mn1 Mn2 39.00(11)
O6 Mn1 Mn2 94.70(11)
N1 Mn1 Mn2 93.09(13)
O2 Mn1 Mn2 41.88(10)
N6 Mn1 Mn2 141.33(12)
Mn3 Mn1 Mn2 60.45(3)
O3 Mn2 O7 167.99(16)
O3 Mn2 O2 102.28(16)
O7 Mn2 O2 85.31(15)
O3 Mn2 N3 81.29(17)
O7 Mn2 N3 93.15(16)
O2 Mn2 N3 168.17(17)
O3 Mn2 O4 88.84(15)
O7 Mn2 O4 80.74(14)
O2 Mn2 O4 98.81(14)
N3 Mn2 O4 92.50(16)
O3 Mn2 N2 88.06(16)
O7 Mn2 N2 102.97(16)
O2 Mn2 N2 75.46(16)
N3 Mn2 N2 93.51(17)
O4 Mn2 N2 172.74(16)
O3 Mn2 Mn1 148.15(12)
O7 Mn2 Mn1 38.97(11)
O2 Mn2 Mn1 46.41(11)
N3 Mn2 Mn1 130.53(13)
O4 Mn2 Mn1 90.72(10)
N2 Mn2 Mn1 88.46(12)
O3 Mn2 Mn3 130.36(12)
O7 Mn2 Mn3 38.80(10)
O2 Mn2 Mn3 93.38(11)
N3 Mn2 Mn3 92.73(12)
O4 Mn2 Mn3 41.96(10)
N2 Mn2 Mn3 141.57(12)
Mn1 Mn2 Mn3 59.48(3)
O5 Mn3 O7 169.13(16)
O5 Mn3 O4 101.98(15)
O7 Mn3 O4 84.98(15)
O5 Mn3 N5 80.66(17)
O7 Mn3 N5 94.69(16)
O4 Mn3 N5 165.62(17)
O5 Mn3 O6 89.56(15)
O7 Mn3 O6 80.84(14)
O4 Mn3 O6 101.02(15)
N5 Mn3 O6 93.10(16)
O5 Mn3 N4 87.18(16)
O7 Mn3 N4 102.82(15)
O4 Mn3 N4 74.85(16)
N5 Mn3 N4 91.26(17)
O6 Mn3 N4 174.06(16)
O5 Mn3 Mn1 130.70(12)
O7 Mn3 Mn1 39.41(11)
O4 Mn3 Mn1 94.53(11)
N5 Mn3 Mn1 94.27(12)
O6 Mn3 Mn1 41.45(10)
N4 Mn3 Mn1 142.12(11)
O5 Mn3 Mn2 147.66(12)
O7 Mn3 Mn2 38.76(11)
O4 Mn3 Mn2 46.25(10)
N5 Mn3 Mn2 131.53(12)
O6 Mn3 Mn2 91.30(10)
N4 Mn3 Mn2 88.81(11)
Mn1 Mn3 Mn2 60.07(3)
C7 O1 Mn1 112.0(3)
C9 O2 Mn2 119.6(3)
C9 O2 Mn1 120.7(3)
Mn2 O2 Mn1 91.72(15)
C22 O3 Mn2 111.8(3)
C24 O4 Mn3 119.7(3)
C24 O4 Mn2 121.0(3)
Mn3 O4 Mn2 91.80(15)
C37 O5 Mn3 112.4(3)
C39 O6 Mn1 120.6(3)
C39 O6 Mn3 122.4(3)
Mn1 O6 Mn3 93.15(15)
Mn1 O7 Mn2 102.02(17)
Mn1 O7 Mn3 101.11(16)
Mn2 O7 Mn3 102.44(17)
C1 N1 C5 120.3(5)
C1 N1 Mn1 128.7(4)
C5 N1 Mn1 111.0(4)
C11 N2 C15 118.1(5)
C11 N2 Mn2 128.1(4)
C15 N2 Mn2 112.4(3)
C16 N3 C20 120.0(5)
C16 N3 Mn2 129.2(4)
C20 N3 Mn2 110.8(4)
C30 N4 C26 119.1(5)
C30 N4 Mn3 112.8(4)
C26 N4 Mn3 126.7(4)
C31 N5 C35 120.0(5)
C31 N5 Mn3 130.4(4)
C35 N5 Mn3 109.5(3)
C41 N6 C45 118.6(5)
C41 N6 Mn1 128.5(4)
C45 N6 Mn1 110.3(4)
N1 C1 C2 121.8(6)
N1 C1 H1 119.1
C2 C1 H1 119.1
C1 C2 C3 118.4(6)
C1 C2 H2 120.8
C3 C2 H2 120.8
C2 C3 C4 119.8(6)
C2 C3 H3 120.1
C4 C3 H3 120.1
C5 C4 C3 118.5(6)
C5 C4 H4 120.7
C3 C4 H4 120.7
N1 C5 C4 121.2(5)
N1 C5 C7 113.0(5)
C4 C5 C7 125.8(5)
C7 C6 H6A 109.5
C7 C6 H6B 109.5
H6A C6 H6B 109.5
C7 C6 H6C 109.5
H6A C6 H6C 109.5
H6B C6 H6C 109.5
O1 C7 C6 107.1(4)
O1 C7 C5 107.4(4)
C6 C7 C5 112.5(5)
O1 C7 C8 110.1(4)
C6 C7 C8 109.4(5)
C5 C7 C8 110.2(4)
C9 C8 C7 119.7(5)
C9 C8 H8A 107.4
C7 C8 H8A 107.4
C9 C8 H8B 107.4
C7 C8 H8B 107.4
H8A C8 H8B 106.9
O2 C9 C10 107.8(4)
O2 C9 C15 110.3(4)
C10 C9 C15 106.8(4)
O2 C9 C8 110.9(4)
C10 C9 C8 108.3(5)
C15 C9 C8 112.6(5)
C9 C10 H10A 109.5
C9 C10 H10B 109.5
H10A C10 H10B 109.5
C9 C10 H10C 109.5
H10A C10 H10C 109.5
H10B C10 H10C 109.5
N2 C11 C12 123.5(6)
N2 C11 H11 118.3
C12 C11 H11 118.3
C13 C12 C11 118.4(6)
C13 C12 H12 120.8
C11 C12 H12 120.8
C12 C13 C14 118.9(6)
C12 C13 H13 120.5
C14 C13 H13 120.5
C13 C14 C15 119.8(6)
C13 C14 H14 120.1
C15 C14 H14 120.1
N2 C15 C14 121.3(5)
N2 C15 C9 115.1(4)
C14 C15 C9 123.3(5)
N3 C16 C17 122.7(5)
N3 C16 H16 118.6
C17 C16 H16 118.6
C16 C17 C18 117.1(6)
C16 C17 H17 121.4
C18 C17 H17 121.4
C19 C18 C17 120.7(6)
C19 C18 H18 119.6
C17 C18 H18 119.6
C18 C19 C20 118.2(5)
C18 C19 H19 120.9
C20 C19 H19 120.9
N3 C20 C19 121.2(5)
N3 C20 C22 112.7(5)
C19 C20 C22 126.0(5)
C22 C21 H21A 109.5
C22 C21 H21B 109.5
H21A C21 H21B 109.5
C22 C21 H21C 109.5
H21A C21 H21C 109.5
H21B C21 H21C 109.5
O3 C22 C20 108.6(4)
O3 C22 C21 107.4(4)
C20 C22 C21 111.4(4)
O3 C22 C23 111.0(4)
C20 C22 C23 109.2(4)
C21 C22 C23 109.2(4)
C22 C23 C24 118.0(4)
C22 C23 H23A 107.8
C24 C23 H23A 107.8
C22 C23 H23B 107.8
C24 C23 H23B 107.8
H23A C23 H23B 107.2
O4 C24 C30 110.2(4)
O4 C24 C25 108.2(4)
C30 C24 C25 106.4(4)
O4 C24 C23 110.7(4)
C30 C24 C23 113.3(5)
C25 C24 C23 107.7(4)
C24 C25 H25A 109.5
C24 C25 H25B 109.5
H25A C25 H25B 109.5
C24 C25 H25C 109.5
H25A C25 H25C 109.5
H25B C25 H25C 109.5
N4 C26 C27 122.1(5)
N4 C26 H26 119.0
C27 C26 H26 119.0
C28 C27 C26 119.7(5)
C28 C27 H27 120.2
C26 C27 H27 120.2
C27 C28 C29 117.9(5)
C27 C28 H28 121.0
C29 C28 H28 121.0
C30 C29 C28 119.9(6)
C30 C29 H29 120.1
C28 C29 H29 120.1
N4 C30 C29 121.3(5)
N4 C30 C24 115.6(5)
C29 C30 C24 122.8(5)
N5 C31 C32 123.2(5)
N5 C31 H31 118.4
C32 C31 H31 118.4
C31 C32 C33 116.8(6)
C31 C32 H32 121.6
C33 C32 H32 121.6
C34 C33 C32 120.2(6)
C34 C33 H33 119.9
C32 C33 H33 119.9
C33 C34 C35 119.9(5)
C33 C34 H34 120.1
C35 C34 H34 120.1
N5 C35 C34 119.8(5)
N5 C35 C37 113.6(4)
C34 C35 C37 126.6(5)
C37 C36 H36A 109.5
C37 C36 H36B 109.5
H36A C36 H36B 109.5
C37 C36 H36C 109.5
H36A C36 H36C 109.5
H36B C36 H36C 109.5
O5 C37 C35 107.8(4)
O5 C37 C36 106.6(4)
C35 C37 C36 112.3(5)
O5 C37 C38 109.6(4)
C35 C37 C38 111.2(5)
C36 C37 C38 109.1(5)
C37 C38 C39 118.7(5)
C37 C38 H38A 107.6
C39 C38 H38A 107.6
C37 C38 H38B 107.6
C39 C38 H38B 107.6
H38A C38 H38B 107.1
O6 C39 C45 109.7(4)
O6 C39 C40 108.3(4)
C45 C39 C40 106.5(4)
O6 C39 C38 110.6(4)
C45 C39 C38 113.6(4)
C40 C39 C38 107.8(4)
C39 C40 H40A 109.5
C39 C40 H40B 109.5
H40A C40 H40B 109.5
C39 C40 H40C 109.5
H40A C40 H40C 109.5
H40B C40 H40C 109.5
N6 C41 C42 123.5(6)
N6 C41 H41 118.2
C42 C41 H41 118.2
C43 C42 C41 117.9(6)
C43 C42 H42 121.1
C41 C42 H42 121.1
C42 C43 C44 119.5(6)
C42 C43 H43 120.2
C44 C43 H43 120.2
C45 C44 C43 119.0(6)
C45 C44 H44 120.5
C43 C44 H44 120.5
N6 C45 C44 121.4(5)
N6 C45 C39 116.0(5)
C44 C45 C39 122.4(5)
C52 C47 C48 114.9(6)
C52 C47 B1 119.8(5)
C48 C47 B1 124.6(5)
C49 C48 C47 122.9(6)
C49 C48 H48 118.6
C47 C48 H48 118.6
C50 C49 C48 119.7(6)
C50 C49 C54 119.0(6)
C48 C49 C54 121.3(7)
C49 C50 C51 119.4(6)
C49 C50 H50 120.3
C51 C50 H50 120.3
C52 C51 C50 119.9(6)
C52 C51 C53 119.4(6)
C50 C51 C53 120.7(6)
C51 C52 C47 123.3(6)
C51 C52 H52 118.4
C47 C52 H52 118.4
F4 C53 F5 107.1(5)
F4 C53 F6 106.1(5)
F5 C53 F6 105.0(5)
F4 C53 C51 114.1(5)
F5 C53 C51 111.9(5)
F6 C53 C51 112.1(5)
F15B C54 F13B 109.0(14)
F14A C54 F13A 108.3(11)
F15B C54 F14B 100.1(18)
F13B C54 F14B 102.5(12)
F14A C54 F15A 114.6(18)
F13A C54 F15A 97.5(14)
F15B C54 C49 119.7(13)
F14A C54 C49 118.0(13)
F13B C54 C49 113.5(9)
F13A C54 C49 111.3(9)
F14B C54 C49 109.8(11)
F15A C54 C49 105.2(13)
C56 C55 C60 114.6(6)
C56 C55 B1 123.8(5)
C60 C55 B1 121.1(5)
C57 C56 C55 123.1(6)
C57 C56 H56 118.5
C55 C56 H56 118.5
C56 C57 C58 120.5(6)
C56 C57 C62 119.3(6)
C58 C57 C62 120.2(6)
C57 C58 C59 118.5(6)
C57 C58 H58 120.7
C59 C58 H58 120.7
C60 C59 C58 119.8(6)
C60 C59 C61 120.1(6)
C58 C59 C61 120.1(6)
C59 C60 C55 123.4(6)
C59 C60 H60 118.3
C55 C60 H60 118.3
F2 C61 F1 106.8(7)
F2 C61 F3 107.2(6)
F1 C61 F3 105.5(6)
F2 C61 C59 112.0(6)
F1 C61 C59 112.4(6)
F3 C61 C59 112.5(6)
F17A C62 F18A 123(2)
F16B C62 F18B 119.1(13)
F16B C62 F17B 103.8(9)
F18B C62 F17B 93.0(13)
F17A C62 C57 119.6(8)
F18A C62 C57 116(2)
F16B C62 C57 115.4(8)
F18B C62 C57 113.0(14)
F17B C62 C57 109.0(7)
F17A C62 F16A 98.9(13)
F18A C62 F16A 79.8(17)
C57 C62 F16A 102.8(8)
C68 C63 C64 114.3(6)
C68 C63 B1 124.5(5)
C64 C63 B1 120.9(5)
C65 C64 C63 123.1(6)
C65 C64 H64 118.5
C63 C64 H64 118.5
C66 C65 C64 120.7(6)
C66 C65 C70 119.5(7)
C64 C65 C70 119.7(7)
C65 C66 C67 118.0(6)
C65 C66 H66 121.0
C67 C66 H66 121.0
C68 C67 C66 120.7(6)
C68 C67 C69 119.7(6)
C66 C67 C69 119.6(6)
C67 C68 C63 123.2(6)
C67 C68 H68 118.4
C63 C68 H68 118.4
F12 C69 F11 111.1(6)
F12 C69 F10 101.4(6)
F11 C69 F10 101.9(6)
F12 C69 C67 115.1(6)
F11 C69 C67 116.1(6)
F10 C69 C67 109.3(6)
F20A C70 F21A 109.2(17)
F19B C70 F21B 112.5(10)
F19B C70 F20B 99.4(7)
F21B C70 F20B 102.6(9)
F20A C70 C65 119.7(10)
F19B C70 C65 117.4(7)
F21A C70 C65 117.3(15)
F21B C70 C65 112.6(9)
F20B C70 C65 110.5(7)
F20A C70 F19A 96.5(16)
F21A C70 F19A 103.6(16)
C65 C70 F19A 107.1(9)
C72 C71 C76 114.6(6)
C72 C71 B1 123.1(5)
C76 C71 B1 121.6(6)
C73 C72 C71 123.7(6)
C73 C72 H72 118.1
C71 C72 H72 118.1
C72 C73 C74 119.5(6)
C72 C73 C78 122.3(6)
C74 C73 C78 118.2(6)
C75 C74 C73 119.1(6)
C75 C74 H74 120.4
C73 C74 H74 120.4
C74 C75 C76 119.5(6)
C74 C75 C77 120.7(6)
C76 C75 C77 119.8(6)
C75 C76 C71 123.5(6)
C75 C76 H76 118.2
C71 C76 H76 118.2
F9 C77 F8 106.2(6)
F9 C77 F7 106.0(5)
F8 C77 F7 106.1(6)
F9 C77 C75 112.5(6)
F8 C77 C75 113.0(6)
F7 C77 C75 112.5(5)
F24B C78 F23B 114(2)
F23A C78 F24A 110.5(19)
F23A C78 F22A 99.8(15)
F24A C78 F22A 101.3(13)
F24B C78 F22B 94.8(12)
F23B C78 F22B 103.7(15)
F24B C78 C73 119.6(12)
F23B C78 C73 113.3(17)
F23A C78 C73 120.6(17)
F24A C78 C73 110.8(10)
F22A C78 C73 111.6(14)
F22B C78 C73 108.0(13)
C47 B1 C55 111.7(5)
C47 B1 C71 102.8(5)
C55 B1 C71 113.0(5)
C47 B1 C63 112.9(5)
C55 B1 C63 103.5(5)
C71 B1 C63 113.3(5)
H8C O8 H8D 109(3)

loop_
_geom_bond_atom_site_label_1
_geom_bond_atom_site_label_2
_geom_bond_distance
Mn1 O1 1.857(4)
Mn1 O7 1.918(4)
Mn1 O6 1.965(4)
Mn1 N1 2.058(5)
Mn1 O2 2.161(4)
Mn1 N6 2.313(5)
Mn1 Mn3 2.9644(12)
Mn1 Mn2 2.9822(12)
Mn2 O3 1.853(4)
Mn2 O7 1.919(4)
Mn2 O2 1.992(4)
Mn2 N3 2.065(5)
Mn2 O4 2.163(4)
Mn2 N2 2.272(5)
Mn2 Mn3 2.9934(11)
Mn3 O5 1.847(4)
Mn3 O7 1.921(3)
Mn3 O4 2.002(4)
Mn3 N5 2.098(4)
Mn3 O6 2.114(4)
Mn3 N4 2.289(5)
O1 C7 1.422(6)
O2 C9 1.422(6)
O3 C22 1.411(7)
O4 C24 1.422(6)
O5 C37 1.421(6)
O6 C39 1.412(6)
N1 C1 1.333(7)
N1 C5 1.344(7)
N2 C11 1.337(7)
N2 C15 1.351(7)
N3 C16 1.331(7)
N3 C20 1.340(7)
N4 C30 1.331(7)
N4 C26 1.344(7)
N5 C31 1.336(7)
N5 C35 1.355(6)
N6 C41 1.329(7)
N6 C45 1.349(7)
C1 C2 1.381(8)
C1 H1 0.9500
C2 C3 1.383(9)
C2 H2 0.9500
C3 C4 1.395(9)
C3 H3 0.9500
C4 C5 1.381(8)
C4 H4 0.9500
C5 C7 1.526(8)
C6 C7 1.521(8)
C6 H6A 0.9800
C6 H6B 0.9800
C6 H6C 0.9800
C7 C8 1.547(8)
C8 C9 1.541(8)
C8 H8A 0.9900
C8 H8B 0.9900
C9 C10 1.535(8)
C9 C15 1.537(8)
C10 H10A 0.9800
C10 H10B 0.9800
C10 H10C 0.9800
C11 C12 1.381(8)
C11 H11 0.9500
C12 C13 1.377(9)
C12 H12 0.9500
C13 C14 1.382(9)
C13 H13 0.9500
C14 C15 1.386(8)
C14 H14 0.9500
C16 C17 1.386(8)
C16 H16 0.9500
C17 C18 1.392(8)
C17 H17 0.9500
C18 C19 1.377(8)
C18 H18 0.9500
C19 C20 1.396(8)
C19 H19 0.9500
C20 C22 1.524(8)
C21 C22 1.533(7)
C21 H21A 0.9800
C21 H21B 0.9800
C21 H21C 0.9800
C22 C23 1.551(7)
C23 C24 1.552(7)
C23 H23A 0.9900
C23 H23B 0.9900
C24 C30 1.533(8)
C24 C25 1.537(7)
C25 H25A 0.9800
C25 H25B 0.9800
C25 H25C 0.9800
C26 C27 1.376(8)
C26 H26 0.9500
C27 C28 1.371(8)
C27 H27 0.9500
C28 C29 1.391(8)
C28 H28 0.9500
C29 C30 1.383(8)
C29 H29 0.9500
C31 C32 1.378(8)
C31 H31 0.9500
C32 C33 1.403(8)
C32 H32 0.9500
C33 C34 1.371(9)
C33 H33 0.9500
C34 C35 1.389(8)
C34 H34 0.9500
C35 C37 1.510(8)
C36 C37 1.519(7)
C36 H36A 0.9800
C36 H36B 0.9800
C36 H36C 0.9800
C37 C38 1.538(8)
C38 C39 1.553(8)
C38 H38A 0.9900
C38 H38B 0.9900
C39 C45 1.529(8)
C39 C40 1.540(8)
C40 H40A 0.9800
C40 H40B 0.9800
C40 H40C 0.9800
C41 C42 1.384(9)
C41 H41 0.9500
C42 C43 1.375(9)
C42 H42 0.9500
C43 C44 1.389(9)
C43 H43 0.9500
C44 C45 1.387(8)
C44 H44 0.9500
F1 C61 1.319(8)
F2 C61 1.317(9)
F3 C61 1.336(9)
F4 C53 1.327(7)
F5 C53 1.342(7)
F6 C53 1.348(7)
F7 C77 1.336(8)
F8 C77 1.335(8)
F9 C77 1.323(8)
F10 C69 1.375(8)
F11 C69 1.298(8)
F12 C69 1.294(8)
F13A C54 1.386(14)
F14A C54 1.27(2)
F15A C54 1.42(2)
F16A C62 1.575(18)
F17A C62 1.181(14)
F18A C62 1.27(3)
F19A C70 1.50(2)
F20A C70 1.209(18)
F21A C70 1.27(3)
F22A C78 1.39(2)
F23A C78 1.31(3)
F24A C78 1.381(16)
F13B C54 1.332(15)
F14B C54 1.409(19)
F15B C54 1.27(3)
F16B C62 1.271(12)
F17B C62 1.457(13)
F18B C62 1.33(2)
F19B C70 1.261(10)
F20B C70 1.457(11)
F21B C70 1.324(14)
F22B C78 1.43(2)
F23B C78 1.31(3)
F24B C78 1.27(2)
C47 C52 1.400(8)
C47 C48 1.402(8)
C47 B1 1.635(9)
C48 C49 1.392(9)
C48 H48 0.9500
C49 C50 1.378(9)
C49 C54 1.486(9)
C50 C51 1.387(8)
C50 H50 0.9500
C51 C52 1.375(8)
C51 C53 1.485(9)
C52 H52 0.9500
C55 C56 1.400(8)
C55 C60 1.407(8)
C55 B1 1.635(9)
C56 C57 1.380(9)
C56 H56 0.9500
C57 C58 1.389(9)
C57 C62 1.492(9)
C58 C59 1.391(9)
C58 H58 0.9500
C59 C60 1.382(9)
C59 C61 1.495(9)
C60 H60 0.9500
C63 C68 1.393(8)
C63 C64 1.401(8)
C63 B1 1.636(10)
C64 C65 1.389(9)
C64 H64 0.9500
C65 C66 1.371(9)
C65 C70 1.481(9)
C66 C67 1.385(9)
C66 H66 0.9500
C67 C68 1.384(8)
C67 C69 1.484(9)
C68 H68 0.9500
C71 C72 1.391(9)
C71 C76 1.395(8)
C71 B1 1.636(9)
C72 C73 1.387(9)
C72 H72 0.9500
C73 C74 1.388(9)
C73 C78 1.467(10)
C74 C75 1.383(9)
C74 H74 0.9500
C75 C76 1.392(9)
C75 C77 1.487(9)
C76 H76 0.9500
O8 H8C 0.85(2)
O8 H8D 0.85(2)

loop_
_geom_hbond_atom_site_label_D
_geom_hbond_atom_site_label_H
_geom_hbond_atom_site_label_A
_geom_hbond_distance_DH
_geom_hbond_distance_HA
_geom_hbond_distance_DA
_geom_hbond_angle_DHA
O8 H8C O4 0.85(2) 2.05(4) 2.820(6) 150(6)

loop_
_geom_torsion_atom_site_label_1
_geom_torsion_atom_site_label_2
_geom_torsion_atom_site_label_3
_geom_torsion_atom_site_label_4
_geom_torsion
O7 Mn1 O1 C7 -36.9(10)
O6 Mn1 O1 C7 -160.1(3)
N1 Mn1 O1 C7 33.2(3)
O2 Mn1 O1 C7 -60.0(3)
N6 Mn1 O1 C7 125.9(3)
Mn3 Mn1 O1 C7 -149.5(3)
Mn2 Mn1 O1 C7 -53.7(4)
O7 Mn2 O3 C22 -29.4(10)
O2 Mn2 O3 C22 -157.7(3)
N3 Mn2 O3 C22 33.7(3)
O4 Mn2 O3 C22 -59.0(3)
N2 Mn2 O3 C22 127.6(3)
Mn1 Mn2 O3 C22 -148.5(3)
Mn3 Mn2 O3 C22 -52.4(4)
O7 Mn3 O5 C37 -30.3(11)
O4 Mn3 O5 C37 -159.3(3)
N5 Mn3 O5 C37 35.0(4)
O6 Mn3 O5 C37 -58.2(4)
N4 Mn3 O5 C37 126.8(4)
Mn1 Mn3 O5 C37 -52.5(4)
Mn2 Mn3 O5 C37 -149.9(3)
C5 N1 C1 C2 1.3(8)
Mn1 N1 C1 C2 -178.4(4)
N1 C1 C2 C3 -0.6(8)
C1 C2 C3 C4 -0.1(9)
C2 C3 C4 C5 0.2(9)
C1 N1 C5 C4 -1.2(8)
Mn1 N1 C5 C4 178.6(4)
C1 N1 C5 C7 176.6(5)
Mn1 N1 C5 C7 -3.7(5)
C3 C4 C5 N1 0.4(8)
C3 C4 C5 C7 -177.1(5)
Mn1 O1 C7 C6 -163.8(4)
Mn1 O1 C7 C5 -42.7(5)
Mn1 O1 C7 C8 77.3(5)
N1 C5 C7 O1 28.6(6)
C4 C5 C7 O1 -153.7(5)
N1 C5 C7 C6 146.2(5)
C4 C5 C7 C6 -36.1(8)
N1 C5 C7 C8 -91.3(5)
C4 C5 C7 C8 86.3(7)
O1 C7 C8 C9 -65.0(6)
C6 C7 C8 C9 177.5(5)
C5 C7 C8 C9 53.3(6)
Mn2 O2 C9 C10 87.6(5)
Mn1 O2 C9 C10 -160.2(3)
Mn2 O2 C9 C15 -28.6(5)
Mn1 O2 C9 C15 83.5(5)
Mn2 O2 C9 C8 -154.0(3)
Mn1 O2 C9 C8 -41.9(5)
C7 C8 C9 O2 46.4(7)
C7 C8 C9 C10 164.5(5)
C7 C8 C9 C15 -77.6(6)
C15 N2 C11 C12 0.0(8)
Mn2 N2 C11 C12 165.9(4)
N2 C11 C12 C13 -0.8(9)
C11 C12 C13 C14 0.4(9)
C12 C13 C14 C15 0.8(9)
C11 N2 C15 C14 1.2(8)
Mn2 N2 C15 C14 -166.9(4)
C11 N2 C15 C9 175.1(5)
Mn2 N2 C15 C9 7.0(6)
C13 C14 C15 N2 -1.6(9)
C13 C14 C15 C9 -175.0(5)
O2 C9 C15 N2 11.5(7)
C10 C9 C15 N2 -105.3(5)
C8 C9 C15 N2 135.9(5)
O2 C9 C15 C14 -174.7(5)
C10 C9 C15 C14 68.4(7)
C8 C9 C15 C14 -50.3(7)
C20 N3 C16 C17 0.8(8)
Mn2 N3 C16 C17 178.3(4)
N3 C16 C17 C18 -1.0(8)
C16 C17 C18 C19 0.2(8)
C17 C18 C19 C20 0.8(8)
C16 N3 C20 C19 0.2(7)
Mn2 N3 C20 C19 -177.7(4)
C16 N3 C20 C22 178.2(4)
Mn2 N3 C20 C22 0.3(5)
C18 C19 C20 N3 -0.9(8)
C18 C19 C20 C22 -178.7(5)
Mn2 O3 C22 C20 -41.8(5)
Mn2 O3 C22 C21 -162.5(3)
Mn2 O3 C22 C23 78.2(5)
N3 C20 C22 O3 25.4(6)
C19 C20 C22 O3 -156.7(5)
N3 C20 C22 C21 143.5(5)
C19 C20 C22 C21 -38.6(7)
N3 C20 C22 C23 -95.8(5)
C19 C20 C22 C23 82.1(6)
O3 C22 C23 C24 -66.8(6)
C20 C22 C23 C24 52.9(6)
C21 C22 C23 C24 175.0(5)
Mn3 O4 C24 C30 -28.8(5)
Mn2 O4 C24 C30 83.9(4)
Mn3 O4 C24 C25 87.1(5)
Mn2 O4 C24 C25 -160.2(3)
Mn3 O4 C24 C23 -155.0(3)
Mn2 O4 C24 C23 -42.3(5)
C22 C23 C24 O4 47.3(6)
C22 C23 C24 C30 -77.1(6)
C22 C23 C24 C25 165.4(5)
C30 N4 C26 C27 0.1(8)
Mn3 N4 C26 C27 165.8(4)
N4 C26 C27 C28 0.7(8)
C26 C27 C28 C29 -1.2(8)
C27 C28 C29 C30 0.9(8)
C26 N4 C30 C29 -0.4(7)
Mn3 N4 C30 C29 -168.0(4)
C26 N4 C30 C24 172.9(4)
Mn3 N4 C30 C24 5.3(5)
C28 C29 C30 N4 -0.1(8)
C28 C29 C30 C24 -172.9(5)
O4 C24 C30 N4 12.9(6)
C25 C24 C30 N4 -104.2(5)
C23 C24 C30 N4 137.6(5)
O4 C24 C30 C29 -173.9(5)
C25 C24 C30 C29 69.0(6)
C23 C24 C30 C29 -49.2(7)
C35 N5 C31 C32 0.5(8)
Mn3 N5 C31 C32 -177.2(4)
N5 C31 C32 C33 -2.5(8)
C31 C32 C33 C34 2.3(9)
C32 C33 C34 C35 -0.2(9)
C31 N5 C35 C34 1.7(8)
Mn3 N5 C35 C34 179.9(4)
C31 N5 C35 C37 -179.0(5)
Mn3 N5 C35 C37 -0.8(5)
C33 C34 C35 N5 -1.8(8)
C33 C34 C35 C37 178.9(5)
Mn3 O5 C37 C35 -44.0(5)
Mn3 O5 C37 C36 -164.8(4)
Mn3 O5 C37 C38 77.2(5)
N5 C35 C37 O5 26.9(6)
C34 C35 C37 O5 -153.9(5)
N5 C35 C37 C36 144.1(5)
C34 C35 C37 C36 -36.7(8)
N5 C35 C37 C38 -93.3(5)
C34 C35 C37 C38 86.0(6)
O5 C37 C38 C39 -66.5(6)
C35 C37 C38 C39 52.6(6)
C36 C37 C38 C39 177.1(5)
Mn1 O6 C39 C45 -30.9(5)
Mn3 O6 C39 C45 86.0(5)
Mn1 O6 C39 C40 85.1(5)
Mn3 O6 C39 C40 -158.1(3)
Mn1 O6 C39 C38 -157.0(3)
Mn3 O6 C39 C38 -40.2(6)
C37 C38 C39 O6 46.6(7)
C37 C38 C39 C45 -77.4(6)
C37 C38 C39 C40 164.8(5)
C45 N6 C41 C42 1.6(9)
Mn1 N6 C41 C42 161.5(5)
N6 C41 C42 C43 -1.3(10)
C41 C42 C43 C44 0.7(9)
C42 C43 C44 C45 -0.5(9)
C41 N6 C45 C44 -1.3(8)
Mn1 N6 C45 C44 -164.6(4)
C41 N6 C45 C39 173.1(5)
Mn1 N6 C45 C39 9.8(5)
C43 C44 C45 N6 0.7(8)
C43 C44 C45 C39 -173.2(5)
O6 C39 C45 N6 10.1(6)
C40 C39 C45 N6 -106.9(5)
C38 C39 C45 N6 134.6(5)
O6 C39 C45 C44 -175.6(5)
C40 C39 C45 C44 67.4(6)
C38 C39 C45 C44 -51.2(7)
C52 C47 C48 C49 -1.9(8)
B1 C47 C48 C49 -172.1(6)
C47 C48 C49 C50 0.8(9)
C47 C48 C49 C54 177.8(6)
C48 C49 C50 C51 -0.5(9)
C54 C49 C50 C51 -177.6(6)
C49 C50 C51 C52 1.5(8)
C49 C50 C51 C53 179.9(5)
C50 C51 C52 C47 -2.8(9)
C53 C51 C52 C47 178.8(5)
C48 C47 C52 C51 2.9(8)
B1 C47 C52 C51 173.6(5)
C52 C51 C53 F4 179.3(5)
C50 C51 C53 F4 0.8(8)
C52 C51 C53 F5 -59.0(7)
C50 C51 C53 F5 122.6(6)
C52 C51 C53 F6 58.7(7)
C50 C51 C53 F6 -119.7(6)
C50 C49 C54 F15B -48.8(18)
C48 C49 C54 F15B 134.2(16)
C50 C49 C54 F14A 173.2(11)
C48 C49 C54 F14A -3.8(14)
C50 C49 C54 F13B 82.2(11)
C48 C49 C54 F13B -94.8(11)
C50 C49 C54 F13A 47.1(10)
C48 C49 C54 F13A -129.9(9)
C50 C49 C54 F14B -163.7(10)
C48 C49 C54 F14B 19.3(12)
C50 C49 C54 F15A -57.4(15)
C48 C49 C54 F15A 125.6(14)
C60 C55 C56 C57 2.0(9)
B1 C55 C56 C57 173.9(6)
C55 C56 C57 C58 -1.0(11)
C55 C56 C57 C62 179.7(7)
C56 C57 C58 C59 -0.3(11)
C62 C57 C58 C59 179.0(7)
C57 C58 C59 C60 0.4(10)
C57 C58 C59 C61 179.1(7)
C58 C59 C60 C55 0.8(10)
C61 C59 C60 C55 -177.9(6)
C56 C55 C60 C59 -1.9(9)
B1 C55 C60 C59 -174.0(6)
C60 C59 C61 F2 78.9(8)
C58 C59 C61 F2 -99.8(8)
C60 C59 C61 F1 -41.4(10)
C58 C59 C61 F1 140.0(7)
C60 C59 C61 F3 -160.2(6)
C58 C59 C61 F3 21.1(9)
C56 C57 C62 F17A 27(2)
C58 C57 C62 F17A -152.0(17)
C56 C57 C62 F18A -165.5(19)
C58 C57 C62 F18A 15(2)
C56 C57 C62 F16B -40.3(14)
C58 C57 C62 F16B 140.4(12)
C56 C57 C62 F18B 177.9(12)
C58 C57 C62 F18B -1.4(15)
C56 C57 C62 F17B 75.9(10)
C58 C57 C62 F17B -103.3(9)
C56 C57 C62 F16A -80.8(10)
C58 C57 C62 F16A 99.9(10)
C68 C63 C64 C65 -0.2(9)
B1 C63 C64 C65 -174.1(6)
C63 C64 C65 C66 -2.3(10)
C63 C64 C65 C70 179.8(6)
C64 C65 C66 C67 2.2(10)
C70 C65 C66 C67 -179.9(6)
C65 C66 C67 C68 0.3(9)
C65 C66 C67 C69 -178.1(6)
C66 C67 C68 C63 -3.0(10)
C69 C67 C68 C63 175.5(6)
C64 C63 C68 C67 2.8(9)
B1 C63 C68 C67 176.5(6)
C68 C67 C69 F12 -171.5(6)
C66 C67 C69 F12 6.9(10)
C68 C67 C69 F11 56.3(9)
C66 C67 C69 F11 -125.2(7)
C68 C67 C69 F10 -58.2(8)
C66 C67 C69 F10 120.2(7)
C66 C65 C70 F20A -25(2)
C64 C65 C70 F20A 152.9(18)
C66 C65 C70 F19B -91.9(11)
C64 C65 C70 F19B 86.1(10)
C66 C65 C70 F21A 110.9(16)
C64 C65 C70 F21A -71.2(17)
C66 C65 C70 F21B 135.0(10)
C64 C65 C70 F21B -47.0(12)
C66 C65 C70 F20B 21.0(10)
C64 C65 C70 F20B -161.1(7)
C66 C65 C70 F19A -133.2(11)
C64 C65 C70 F19A 44.7(12)
C76 C71 C72 C73 1.1(10)
B1 C71 C72 C73 -169.7(7)
C71 C72 C73 C74 -1.4(11)
C71 C72 C73 C78 177.7(8)
C72 C73 C74 C75 0.4(11)
C78 C73 C74 C75 -178.8(8)
C73 C74 C75 C76 0.9(10)
C73 C74 C75 C77 -178.2(6)
C74 C75 C76 C71 -1.2(10)
C77 C75 C76 C71 177.9(6)
C72 C71 C76 C75 0.2(9)
B1 C71 C76 C75 171.2(6)
C74 C75 C77 F9 104.3(8)
C76 C75 C77 F9 -74.8(8)
C74 C75 C77 F8 -15.9(9)
C76 C75 C77 F8 165.0(6)
C74 C75 C77 F7 -136.0(7)
C76 C75 C77 F7 44.9(9)
C72 C73 C78 F24B -10.5(19)
C74 C73 C78 F24B 168.7(14)
C72 C73 C78 F23B -149.4(15)
C74 C73 C78 F23B 29.7(17)
C72 C73 C78 F23A -171.0(15)
C74 C73 C78 F23A 8.1(19)
C72 C73 C78 F24A -39.7(16)
C74 C73 C78 F24A 139.4(12)
C72 C73 C78 F22A 72.4(12)
C74 C73 C78 F22A -108.4(11)
C72 C73 C78 F22B 96.3(11)
C74 C73 C78 F22B -84.6(12)
C52 C47 B1 C55 165.0(5)
C48 C47 B1 C55 -25.3(8)
C52 C47 B1 C71 -73.6(6)
C48 C47 B1 C71 96.1(7)
C52 C47 B1 C63 48.8(8)
C48 C47 B1 C63 -141.4(6)
C56 C55 B1 C47 142.6(6)
C60 C55 B1 C47 -46.1(8)
C56 C55 B1 C71 27.3(9)
C60 C55 B1 C71 -161.4(6)
C56 C55 B1 C63 -95.7(7)
C60 C55 B1 C63 75.6(7)
C72 C71 B1 C47 94.2(7)
C76 C71 B1 C47 -76.0(7)
C72 C71 B1 C55 -145.3(6)
C76 C71 B1 C55 44.5(8)
C72 C71 B1 C63 -27.9(9)
C76 C71 B1 C63 161.9(6)
C68 C63 B1 C47 20.8(9)
C64 C63 B1 C47 -165.9(6)
C68 C63 B1 C55 -100.1(6)
C64 C63 B1 C55 73.2(7)
C68 C63 B1 C71 137.2(6)
C64 C63 B1 C71 -49.5(8)
